data_7048055
loop_
_publ_author_name
'Saal, Thomas'
'Christe, Karl O.'
'Haiges, Ralf'

_publ_section_title
;
 Lewis adduct formation of hydrogen cyanide and nitriles with arsenic and
 antimony pentafluoride.
;
_journal_issue 1
_journal_name_full 'Dalton transactions (Cambridge, England : 2003)'
_journal_page_first 99
_journal_page_last 106
_journal_paper_doi 10.1039/c8dt03970d
_journal_volume 48
_journal_year 2018
_chemical_formula_moiety 'C3 H2 As2 F10 N2'
_chemical_formula_sum 'C3 H2 As2 F10 N2'
_chemical_formula_weight 405.91
_space_group_crystal_system orthorhombic
_space_group_IT_number 19
_space_group_name_Hall 'P 2ac 2ab'
_space_group_name_H-M_alt 'P 21 21 21'
_symmetry_space_group_name_Hall 'P 2ac 2ab'
_symmetry_space_group_name_H-M 'P 21 21 21'
_atom_sites_solution_hydrogens geom
_audit_update_record
;
2018-07-13 deposited with the CCDC.
2018-11-14 downloaded from the CCDC.
;
_cell_angle_alpha 90
_cell_angle_beta 90
_cell_angle_gamma 90
_cell_formula_units_Z 4
_cell_length_a 7.5930(13)
_cell_length_b 10.1881(18)
_cell_length_c 12.803(2)
_cell_measurement_reflns_used 9931
_cell_measurement_temperature 100.(2)
_cell_measurement_theta_max 30.4471
_cell_measurement_theta_min 2.5549
_cell_volume 990.4(3)
_computing_cell_refinement 'APEX2 v2014.11-0 (Bruker AXS, 2014)'
_computing_data_collection 'Bruker Instrument Service v2012.12.0.3 (Bruker AXS, 2012)'
_computing_data_reduction 'SAINT V8.34A (Bruker AXS, 2013)'
_computing_publication_material 'SHELXTL XT 2014/4 (Bruker AXS, 2014)'
_computing_structure_refinement 'SHELXTL XL 2014/7 (Bruker AXS, 2014)'
_computing_structure_solution 'SHELXTL XT 2014/4 (Bruker AXS, 2014)'
_diffrn_ambient_temperature 100.(2)
_diffrn_detector_area_resol_mean 8.3333
_diffrn_measured_fraction_theta_full 0.999
_diffrn_measured_fraction_theta_max 0.999
_diffrn_measurement_device_type 'Bruker APEX II CCD'
_diffrn_measurement_method 'omega- and phi-scans'
_diffrn_radiation_monochromator 'TRIUMPH curved-crystal'
_diffrn_radiation_type 'MoK\a '
_diffrn_radiation_wavelength 0.71073
_diffrn_reflns_av_R_equivalents 0.0457
_diffrn_reflns_av_unetI/netI 0.0271
_diffrn_reflns_limit_h_max 10
_diffrn_reflns_limit_h_min -10
_diffrn_reflns_limit_k_max 14
_diffrn_reflns_limit_k_min -14
_diffrn_reflns_limit_l_max 18
_diffrn_reflns_limit_l_min -18
_diffrn_reflns_number 24363
_diffrn_reflns_theta_full 30.47
_diffrn_reflns_theta_max 30.47
_diffrn_reflns_theta_min 2.56
_diffrn_source 'fine-focus tube'
_exptl_absorpt_coefficient_mu 6.878
_exptl_absorpt_correction_T_max 0.72
_exptl_absorpt_correction_T_min 0.55
_exptl_absorpt_correction_type multi-scan
_exptl_absorpt_process_details 'SADABS 2014/5 (Bruker AXS, 2014)'
_exptl_crystal_colour 'clear colourless'
_exptl_crystal_density_diffrn 2.722
_exptl_crystal_density_method 'not measured'
_exptl_crystal_description rod
_exptl_crystal_F_000 760
_exptl_crystal_size_max 0.180
_exptl_crystal_size_mid 0.050
_exptl_crystal_size_min 0.050
_refine_diff_density_max 0.341
_refine_diff_density_min -0.374
_refine_ls_abs_structure_details 'Refined as a perfect inversion twin.'
_refine_ls_abs_structure_Flack 0.500000
_refine_ls_extinction_method none
_refine_ls_goodness_of_fit_ref 1.055
_refine_ls_hydrogen_treatment constr
_refine_ls_matrix_type full
_refine_ls_number_parameters 154
_refine_ls_number_reflns 3002
_refine_ls_number_restraints 0
_refine_ls_restrained_S_all 1.055
_refine_ls_R_factor_all 0.0258
_refine_ls_R_factor_gt 0.0207
_refine_ls_shift/su_max 0.001
_refine_ls_shift/su_mean 0.000
_refine_ls_structure_factor_coef Fsqd
_refine_ls_weighting_details 'w=1/[\s^2^(Fo^2^)+(0.0121P)^2^+0.4306P] where P=(Fo^2^+2Fc^2^)/3'
_refine_ls_weighting_scheme calc
_refine_ls_wR_factor_gt 0.0375
_refine_ls_wR_factor_ref 0.0387
_reflns_number_gt 2758
_reflns_number_total 3002
_reflns_threshold_expression 'I > 2\s(I)'
_cod_data_source_file c8dt03970d2.cif
_cod_data_source_block I_CCDC1
_cod_depositor_comments 'Adding full bibliography for 7048050--7048060.cif.'
_cod_database_code 7048055

loop_
_space_group_symop_operation_xyz
'x, y, z'
'-x+1/2, -y, z+1/2'
'-x, y+1/2, -z+1/2'
'x+1/2, -y+1/2, -z'

loop_
_atom_site_type_symbol
_atom_site_label
_atom_site_fract_x
_atom_site_fract_y
_atom_site_fract_z
_atom_site_U_iso_or_equiv
_atom_site_adp_type
_atom_site_calc_flag
_atom_site_refinement_flags_adp
_atom_site_refinement_flags_posn
_atom_site_occupancy
As As1 0.49615(5) 0.94566(3) 0.42531(2) 0.01171(7) Uani d . . 1
As As2 0.48030(4) 0.25857(3) 0.71591(2) 0.01241(7) Uani d . . 1
C C1 0.4832(5) 0.6355(3) 0.4144(2) 0.0133(5) Uani d . . 1
C C2 0.4807(5) 0.4917(3) 0.4019(2) 0.0123(6) Uani d . . 1
H H2A 0.5857 0.4638 0.3618 0.015 Uiso calc U R 1
H H2B 0.3747 0.4658 0.3619 0.015 Uiso calc U R 1
C C3 0.4797(4) 0.4244(3) 0.5041(2) 0.0141(6) Uani d . . 1
F F1 0.6789(3) 0.9286(2) 0.3500(2) 0.0325(6) Uani d . . 1
F F2 0.3704(3) 0.9412(3) 0.31597(15) 0.0267(5) Uani d . . 1
F F3 0.3103(3) 0.9348(2) 0.49952(16) 0.0232(5) Uani d . . 1
F F4 0.6214(3) 0.9253(2) 0.53379(17) 0.0279(5) Uani d . . 1
F F5 0.5057(3) 1.11110(16) 0.42942(14) 0.0237(4) Uani d . . 1
F F6 0.6547(3) 0.1798(2) 0.65968(19) 0.0263(6) Uani d . . 1
F F7 0.3415(3) 0.1589(2) 0.64771(18) 0.0234(5) Uani d . . 1
F F8 0.3045(3) 0.3509(2) 0.75242(15) 0.0253(5) Uani d . . 1
F F9 0.6199(3) 0.3736(2) 0.76351(17) 0.0279(5) Uani d . . 1
F F10 0.4802(3) 0.16684(17) 0.82540(13) 0.0214(4) Uani d . . 1
N N1 0.4852(3) 0.7455(2) 0.42028(17) 0.0149(4) Uani d . . 1
N N2 0.4795(4) 0.3691(2) 0.58044(19) 0.0166(5) Uani d . . 1

loop_
_atom_site_aniso_label
_atom_site_aniso_U_11
_atom_site_aniso_U_22
_atom_site_aniso_U_33
_atom_site_aniso_U_12
_atom_site_aniso_U_13
_atom_site_aniso_U_23
As1 0.00930(13) 0.01259(12) 0.01323(12) -0.00001(16) 0.00137(15) 0.00086(11)
As2 0.01244(13) 0.01140(13) 0.01339(13) 0.00070(14) 0.00062(13) 0.00153(11)
C1 0.0078(14) 0.0216(14) 0.0105(12) -0.0019(14) -0.0017(13) 0.0008(11)
C2 0.0130(15) 0.0125(12) 0.0113(12) 0.0006(13) 0.0002(12) -0.0004(10)
C3 0.0123(14) 0.0111(12) 0.0191(14) 0.0001(13) 0.0017(13) -0.0036(11)
F1 0.0221(11) 0.0227(12) 0.0526(15) -0.0041(10) 0.0246(11) -0.0023(12)
F2 0.0361(12) 0.0259(12) 0.0180(11) 0.0022(11) -0.0094(9) 0.0031(10)
F3 0.0167(10) 0.0260(12) 0.0268(11) -0.0002(9) 0.0118(8) -0.0020(10)
F4 0.0286(11) 0.0224(12) 0.0325(13) -0.0019(10) -0.0189(10) -0.0006(10)
F5 0.0295(10) 0.0130(8) 0.0288(10) -0.0001(10) 0.0044(13) -0.0003(7)
F6 0.0217(11) 0.0309(14) 0.0264(13) 0.0142(10) 0.0059(10) 0.0047(11)
F7 0.0286(12) 0.0223(12) 0.0193(11) -0.0107(9) -0.0022(9) 0.0006(10)
F8 0.0279(12) 0.0280(13) 0.0199(12) 0.0142(10) 0.0080(9) 0.0052(10)
F9 0.0325(13) 0.0277(13) 0.0235(12) -0.0158(10) -0.0040(10) -0.0021(10)
F10 0.0231(11) 0.0223(9) 0.0190(9) 0.0007(10) -0.0015(9) 0.0084(7)
N1 0.0116(10) 0.0171(11) 0.0159(11) -0.0009(14) -0.0016(11) 0.0038(11)
N2 0.0176(14) 0.0140(11) 0.0181(12) 0.0008(11) 0.0021(13) -0.0018(10)

loop_
_atom_type_symbol
_atom_type_description
_atom_type_scat_dispersion_real
_atom_type_scat_dispersion_imag
_atom_type_scat_source
C C 0.0033 0.0016 'International Tables Vol C Tables 4.2.6.8 and 6.1.1.4'
H H 0.0000 0.0000 'International Tables Vol C Tables 4.2.6.8 and 6.1.1.4'
N N 0.0061 0.0033 'International Tables Vol C Tables 4.2.6.8 and 6.1.1.4'
F F 0.0171 0.0103 'International Tables Vol C Tables 4.2.6.8 and 6.1.1.4'
As As 0.0499 2.0058 'International Tables Vol C Tables 4.2.6.8 and 6.1.1.4'

loop_
_geom_angle_atom_site_label_1
_geom_angle_atom_site_label_2
_geom_angle_atom_site_label_3
_geom_angle
F5 As1 F2 94.41(11)
F5 As1 F4 94.17(11)
F2 As1 F4 171.42(13)
F5 As1 F1 94.87(12)
F2 As1 F1 89.34(12)
F4 As1 F1 89.68(12)
F5 As1 F3 94.76(12)
F2 As1 F3 89.56(11)
F4 As1 F3 89.98(12)
F1 As1 F3 170.37(13)
F5 As1 N1 179.86(11)
F2 As1 N1 85.65(11)
F4 As1 N1 85.77(10)
F1 As1 N1 85.01(11)
F3 As1 N1 85.36(10)
F10 As2 F9 94.86(10)
F10 As2 F8 94.46(10)
F9 As2 F8 90.54(12)
F10 As2 F7 95.47(11)
F9 As2 F7 169.65(11)
F8 As2 F7 89.16(11)
F10 As2 F6 95.20(11)
F9 As2 F6 89.51(12)
F8 As2 F6 170.30(10)
F7 As2 F6 89.05(10)
F10 As2 N2 179.28(9)
F9 As2 N2 85.80(11)
F8 As2 N2 85.82(10)
F7 As2 N2 83.86(11)
F6 As2 N2 84.51(11)
N1 C1 C2 177.7(3)
C1 C2 C3 111.5(2)
C1 C2 H2A 109.3
C3 C2 H2A 109.3
C1 C2 H2B 109.3
C3 C2 H2B 109.3
H2A C2 H2B 108.0
N2 C3 C2 177.7(3)
C1 N1 As1 177.4(2)
C3 N2 As2 177.0(2)

loop_
_geom_bond_atom_site_label_1
_geom_bond_atom_site_label_2
_geom_bond_distance
As1 F5 1.6879(17)
As1 F2 1.695(2)
As1 F4 1.696(2)
As1 F1 1.698(2)
As1 F3 1.7049(19)
As1 N1 2.042(3)
As2 F10 1.6848(17)
As2 F9 1.694(2)
As2 F8 1.698(2)
As2 F7 1.704(2)
As2 F6 1.707(2)
As2 N2 2.068(3)
C1 N1 1.123(4)
C1 C2 1.474(4)
C2 C3 1.476(4)
C2 H2A 0.99
C2 H2B 0.99
C3 N2 1.129(4)
